data_2000577
loop_
_publ_author_name
'Parvez, M.'
'Lin, M.-T.'
'DeShong, P.'

_publ_section_title
;{2<i>S</i>-[2\a,3\a,3a\b,6\b(<i>R</i>*),7\a,7a\a]}-6-(3-Benzyloxy-2-propyl)-2-hydroxy-2,3,7-trimethylhexahydro-4<i>H</i>-furo[3,2-<i>c</i>]pyran-4-one,
 a rearrangement product of pyranone derivatives in the tirandamycin A series
;
_journal_issue 10
_journal_name_full 'Acta Crystallographica Section C'
_journal_page_first 1906
_journal_page_last 1908
_journal_paper_doi 10.1107/S0108270192005754
_journal_volume 48
_journal_year 1992
_chemical_formula_sum 'C20 H28 O5'
_chemical_formula_weight 348.44
_space_group_IT_number 2
_space_group_name_Hall '-P 1'
_space_group_name_H-M_alt 'P -1'
_symmetry_cell_setting triclinic
_symmetry_space_group_name_Hall '-P 1'
_symmetry_space_group_name_H-M 'P -1'
_cell_angle_alpha 94.54(2)
_cell_angle_beta 106.08(2)
_cell_angle_gamma 72.84(2)
_cell_formula_units_Z 2
_cell_length_a 11.157(2)
_cell_length_b 11.873(4)
_cell_length_c 7.7030(10)
_cell_measurement_reflns_used 25
_cell_measurement_temperature 293.0(10)
_cell_measurement_theta_max 15
_cell_measurement_theta_min 10
_cell_volume 936.8(4)
_diffrn_measurement_device 'Enraf-Nonius CAD4'
_diffrn_measurement_method '\w/2\q scans'
_diffrn_radiation_type 'Mo K\a'
_diffrn_radiation_wavelength 0.71069
_diffrn_reflns_av_R_equivalents 0.017
_diffrn_reflns_limit_h_max 13
_diffrn_reflns_limit_h_min -13
_diffrn_reflns_limit_k_max 14
_diffrn_reflns_limit_k_min -14
_diffrn_reflns_limit_l_max 9
_diffrn_reflns_limit_l_min 0
_diffrn_reflns_number 3662
_diffrn_reflns_theta_max 25
_diffrn_standards_decay_% 0
_diffrn_standards_interval_time 120
_diffrn_standards_number 3
_exptl_absorpt_coefficient_mu 0.082
_exptl_absorpt_correction_type none
_exptl_crystal_colour Colourless
_exptl_crystal_density_diffrn 1.235
_exptl_crystal_description Prism
_exptl_crystal_size_max 0.45
_exptl_crystal_size_mid 0.37
_exptl_crystal_size_min 0.25
_refine_diff_density_max 0.53
_refine_diff_density_min -0.26
_refine_ls_hydrogen_treatment refU
_refine_ls_number_parameters 223
_refine_ls_number_reflns 1670
_refine_ls_R_factor_obs 0.0628
_refine_ls_shift/esd_max <0.02
_refine_ls_structure_factor_coef F
_refine_ls_weighting_details 'w = 1/[\s^2^(F~o~)+0.0015(F~o~)^2^]'
_refine_ls_weighting_scheme calc
_refine_ls_wR_factor_obs 0.0708
_reflns_number_observed 1670
_reflns_number_total 3290
_reflns_observed_criterion I>3\s(I)
_cod_data_source_file br1004.cif
_cod_data_source_block br1004a
_cod_depositor_comments
;
The following automatic conversions were performed:

'_refine_ls_weighting_scheme' value '1/[\s^2^(F~o~)+0.0015(F~o~)^2^]'
was changed to 'calc'. New tag '_refine_ls_weighting_details' was
created. The value of the new tag was set to 'w =
1/[\s^2^(F~o~)+0.0015(F~o~)^2^]'.

Automatic conversion script
Id: cif_fix_values 3143 2015-03-26 13:38:13Z robertas 
;
_cod_original_cell_volume 937.0(10)
_cod_database_code 2000577

loop_
_space_group_symop_id
_space_group_symop_operation_xyz
1 x,y,z
2 -x,-y,-z

loop_
_atom_site_label
_atom_site_fract_x
_atom_site_fract_y
_atom_site_fract_z
_atom_site_U_iso_or_equiv
O(1) .0985(3) .6161(2) .5291(3) .052(2)
O(2) .1992(4) .4299(3) .5413(4) .075(2)
O(3) .1915(3) .6232(2) 1.0858(3) .049(2)
O(4) .1974(4) .4397(3) 1.1720(4) .085(2)
O(5) .2159(3) .8781(3) .5978(4) .071(2)
C(1) .1528(5) .5164(4) .6221(6) .053(3)
C(2) .1547(4) .5123(4) .8173(5) .050(3)
C(3) .1065(4) .6319(3) .9056(5) .043(3)
C(4) .1127(4) .7334(3) .8063(5) .042(2)
C(5) .0358(4) .7259(3) .6106(5) .041(2)
C(6) .2923(6) .4600(4) .9426(6) .064(3)
C(7) .2684(5) .5052(4) 1.1244(6) .054(3)
C(8) .0175(4) .8228(4) .4788(5) .043(3)
C(9) .1420(4) .8312(4) .4450(6) .053(3)
C(10) .3424(5) .8690(6) .5823(7) .085(4)
C(11) .3438(4) .9358(5) .4284(6) .057(3)
C(12) .3627(6) .8831(6) .2709(8) .093(5)
C(13) .3643(8) .9383(10) .1282(9) .131(7)
C(14) .3444(7) 1.0524(10) .1373(12) .113(7)
C(15) .3233(6) 1.1180(6) .2845(15) .106(6)
C(16) .3244(5) 1.0560(6) .4363(9) .087(4)
C(17) .0576(4) .8520(4) .8912(5) .053(3)
C(18) .3590(7) .3352(6) .9319(8) .103(5)
C(19) .3867(6) .5088(5) 1.2757(7) .080(4)
C(20) -.0740(5) .8041(4) .2954(5) .058(3)
H(O41) .2084 .4420 1.2986 ?
H(21) .0975 .4653 .8086 ?
H(31) .0176 .6473 .9039 ?
H(41) .2004 .7287 .8130 ?
H(51) -.0480 .7323 .6244 ?
H(61) .3568 .4842 .9091 ?
H(81) -.0180 .8943 .5349 ?
H(91) .1210 .8811 .3439 ?
H(92) .1920 .7548 .4206 ?
H(101) .3888 .8979 .6907 ?
H(102) .3850 .7882 .5679 ?
H(121) .3757 .8003 .2621 ?
H(131) .3794 .8960 .0228 ?
H(141) .3448 1.0919 .0349 ?
H(151) .3086 1.2011 .2861 ?
H(161) .3116 1.0977 .5432 ?
H(171) .0628 .9142 .8259 ?
H(172) .1066 .8536 1.0134 ?
H(173) -.0308 .8615 .8871 ?
H(181) .3685 .3171 .8132 ?
H(182) .3095 .2896 .9595 ?
H(183) .4425 .3174 1.0159 ?
H(191) .4409 .4307 1.3054 ?
H(192) .3600 .5448 1.3787 ?
H(193) .4336 .5530 1.2384 ?
H(201) -.1530 .7985 .3131 ?
H(202) -.0334 .7334 .2421 ?
H(203) -.0920 .8688 .2179 ?

loop_
_geom_angle_atom_site_label_1
_geom_angle_atom_site_label_2
_geom_angle_atom_site_label_3
_geom_angle
C(5) O(1) C(1) 121.7(3)
C(7) O(3) C(3) 110.1(3)
C(10) O(5) C(9) 111.9(4)
O(2) C(1) O(1) 116.7(4)
C(2) C(1) O(1) 120.8(4)
C(2) C(1) O(2) 122.5(4)
C(3) C(2) C(1) 116.0(3)
C(6) C(2) C(1) 113.3(4)
C(6) C(2) C(3) 102.9(3)
C(2) C(3) O(3) 105.2(3)
C(4) C(3) O(3) 110.2(3)
C(4) C(3) C(2) 112.5(3)
C(5) C(4) C(3) 106.8(3)
C(17) C(4) C(3) 111.4(3)
C(17) C(4) C(5) 111.4(3)
C(4) C(5) O(1) 109.7(3)
C(8) C(5) O(1) 104.9(3)
C(8) C(5) C(4) 118.8(3)
C(7) C(6) C(2) 99.9(4)
C(18) C(6) C(2) 119.9(5)
C(18) C(6) C(7) 116.8(4)
O(4) C(7) O(3) 110.4(4)
C(6) C(7) O(3) 103.1(3)
C(6) C(7) O(4) 107.8(4)
C(19) C(7) O(3) 107.1(4)
C(19) C(7) O(4) 111.5(4)
C(19) C(7) C(6) 116.6(4)
C(9) C(8) C(5) 114.8(3)
C(20) C(8) C(5) 109.8(3)
C(20) C(8) C(9) 107.9(3)
C(8) C(9) O(5) 110.6(3)
C(11) C(10) O(5) 114.4(4)
C(12) C(11) C(10) 122.4(5)
C(16) C(11) C(10) 121.6(5)
C(16) C(11) C(12) 116.0(5)
C(13) C(12) C(11) 125.1(7)
C(14) C(13) C(12) 118.1(8)
C(15) C(14) C(13) 123.9(8)
C(16) C(15) C(14) 116.7(7)
C(15) C(16) C(11) 120.2(6)

loop_
_geom_bond_atom_site_label_1
_geom_bond_atom_site_label_2
_geom_bond_distance
C(1) O(1) 1.324(5)
C(5) O(1) 1.469(4)
C(1) O(2) 1.214(5)
C(3) O(3) 1.440(4)
C(7) O(3) 1.415(5)
C(7) O(4) 1.392(6)
C(9) O(5) 1.415(5)
C(10) O(5) 1.421(5)
C(2) C(1) 1.503(5)
C(3) C(2) 1.538(5)
C(6) C(2) 1.545(6)
C(4) C(3) 1.506(5)
C(5) C(4) 1.525(5)
C(17) C(4) 1.535(5)
C(8) C(5) 1.526(5)
C(7) C(6) 1.524(6)
C(18) C(6) 1.456(7)
C(19) C(7) 1.509(7)
C(9) C(8) 1.515(6)
C(20) C(8) 1.540(5)
C(11) C(10) 1.484(7)
C(12) C(11) 1.361(7)
C(16) C(11) 1.378(7)
C(13) C(12) 1.330(8)
C(14) C(13) 1.306(10)
C(15) C(14) 1.359(10)
C(16) C(15) 1.426(9)
